data_4337063
loop_
_publ_author_name
'Antoine B\'eziau'
'St\'ephane A. Baudron'
'Audrey Fluck'
'Mir Wais Hosseini'

_publ_contact_author
; Prof Mir Wais Hosseini
  Laboratoire de Tectonique Mol\'eculaire, 
  UMR CNRS 7140, Universit\'e de Strasbourg,
  CS 90032
  F-67081 Strasbourg Cedex, France 
;
_publ_contact_author_email hosseini@unistra.fr
_publ_contact_author_fax '33 3 68 85 13 23'
_publ_contact_author_phone '33 3 68 85 13 25'
_publ_section_title
;
 From Sequential to One-Pot Synthesis of Dipyrrin Based Grid-Type Mixed
 Metal-Organic Frameworks
;
_journal_name_full 'Inorganic Chemistry'
_journal_page_first 14439
_journal_page_last 14448
_journal_paper_doi 10.1021/ic402892f
_journal_volume 52
_journal_year 2013
_chemical_formula_moiety 'C28 H20 N6 Pd, 2(C H4 O)'
_chemical_formula_sum 'C30 H28 N6 O2 Pd'
_chemical_formula_weight 610.98
_chemical_name_systematic
;
 ?
;
_space_group_IT_number 61
_symmetry_cell_setting orthorhombic
_symmetry_space_group_name_Hall '-P 2ac 2ab'
_symmetry_space_group_name_H-M 'P b c a'
_atom_sites_solution_hydrogens geom
_atom_sites_solution_primary direct
_atom_sites_solution_secondary difmap
_audit_creation_method SHELXL-97
_cell_angle_alpha 90.00
_cell_angle_beta 90.00
_cell_angle_gamma 90.00
_cell_formula_units_Z 4
_cell_length_a 11.6653(5)
_cell_length_b 9.7781(4)
_cell_length_c 23.3284(9)
_cell_measurement_reflns_used 9268
_cell_measurement_temperature 173(2)
_cell_measurement_theta_max 30.03
_cell_measurement_theta_min 2.47
_cell_volume 2660.94(19)
_computing_cell_refinement 'Bruker SAINT'
_computing_data_collection 'Bruker APEX2'
_computing_data_reduction 'Bruker SAINT'
_computing_molecular_graphics 'Bruker SHELXTL'
_computing_publication_material 'Bruker SHELXTL'
_computing_structure_refinement 'SHELXL-97 (Sheldrick, 2008)'
_computing_structure_solution 'SHELXS-97 (Sheldrick, 2008)'
_diffrn_ambient_temperature 173(2)
_diffrn_measured_fraction_theta_full 0.994
_diffrn_measured_fraction_theta_max 0.994
_diffrn_measurement_device_type 'Bruker APEX-II CCD'
_diffrn_measurement_method '\f and \w scans'
_diffrn_radiation_monochromator graphite
_diffrn_radiation_source 'fine-focus sealed tube'
_diffrn_radiation_type MoK\a
_diffrn_radiation_wavelength 0.71073
_diffrn_reflns_av_R_equivalents 0.0250
_diffrn_reflns_av_sigmaI/netI 0.0168
_diffrn_reflns_limit_h_max 16
_diffrn_reflns_limit_h_min -16
_diffrn_reflns_limit_k_max 13
_diffrn_reflns_limit_k_min -13
_diffrn_reflns_limit_l_max 31
_diffrn_reflns_limit_l_min -21
_diffrn_reflns_number 27604
_diffrn_reflns_theta_full 30.04
_diffrn_reflns_theta_max 30.04
_diffrn_reflns_theta_min 1.75
_exptl_absorpt_coefficient_mu 0.737
_exptl_absorpt_correction_T_max 0.9571
_exptl_absorpt_correction_T_min 0.8974
_exptl_absorpt_correction_type multi-scan
_exptl_absorpt_process_details sadabs
_exptl_crystal_colour red
_exptl_crystal_density_diffrn 1.525
_exptl_crystal_description platelet
_exptl_crystal_F_000 1248
_exptl_crystal_size_max 0.15
_exptl_crystal_size_mid 0.15
_exptl_crystal_size_min 0.06
_refine_diff_density_max 0.666
_refine_diff_density_min -0.605
_refine_diff_density_rms 0.080
_refine_ls_extinction_method none
_refine_ls_goodness_of_fit_ref 1.178
_refine_ls_hydrogen_treatment constr
_refine_ls_matrix_type full
_refine_ls_number_parameters 180
_refine_ls_number_reflns 3880
_refine_ls_number_restraints 0
_refine_ls_restrained_S_all 1.178
_refine_ls_R_factor_all 0.0459
_refine_ls_R_factor_gt 0.0334
_refine_ls_shift/su_max 0.006
_refine_ls_shift/su_mean 0.000
_refine_ls_structure_factor_coef Fsqd
_refine_ls_weighting_details 'calc w=1/[\s^2^(Fo^2^)+(0.0272P)^2^+3.5973P] where P=(Fo^2^+2Fc^2^)/3'
_refine_ls_weighting_scheme calc
_refine_ls_wR_factor_gt 0.0786
_refine_ls_wR_factor_ref 0.0852
_reflns_number_gt 3032
_reflns_number_total 3880
_reflns_threshold_expression >2sigma(I)
_cod_data_source_file ic402892f_si_002_05.cif
_cod_data_source_block compound5_MeOH
_cod_database_code 4337063

loop_
_symmetry_equiv_pos_as_xyz
'x, y, z'
'-x+1/2, -y, z+1/2'
'-x, y+1/2, -z+1/2'
'x+1/2, -y+1/2, -z'
'-x, -y, -z'
'x-1/2, y, -z-1/2'
'x, -y-1/2, z-1/2'
'-x-1/2, y-1/2, z'

loop_
_atom_site_label
_atom_site_type_symbol
_atom_site_fract_x
_atom_site_fract_y
_atom_site_fract_z
_atom_site_U_iso_or_equiv
_atom_site_adp_type
_atom_site_occupancy
_atom_site_symmetry_multiplicity
_atom_site_calc_flag
_atom_site_refinement_flags
C1 C 0.1702(2) 0.2128(2) 0.45821(10) 0.0230(4) Uani 1 1 d .
H1 H 0.1178 0.2556 0.4341 0.028 Uiso 1 1 calc R
C2 C 0.2879(2) 0.2424(3) 0.45941(11) 0.0281(5) Uani 1 1 d .
H2 H 0.3261 0.3067 0.4371 0.034 Uiso 1 1 calc R
C3 C 0.3357(2) 0.1583(3) 0.49993(10) 0.0260(5) Uani 1 1 d .
H3 H 0.4130 0.1522 0.5094 0.031 Uiso 1 1 calc R
C4 C 0.24402(18) 0.0815(2) 0.52491(9) 0.0181(4) Uani 1 1 d .
C5 C 0.24442(19) 0.0076(2) 0.57586(9) 0.0183(4) Uani 1 1 d .
C6 C 0.14537(18) -0.0336(2) 0.60566(9) 0.0174(4) Uani 1 1 d .
C7 C 0.1379(2) -0.0641(2) 0.66516(9) 0.0211(4) Uani 1 1 d .
H7 H 0.1990 -0.0775 0.6901 0.025 Uiso 1 1 calc R
C8 C 0.0229(2) -0.0703(2) 0.67886(10) 0.0233(4) Uani 1 1 d .
H8 H -0.0084 -0.0873 0.7148 0.028 Uiso 1 1 calc R
C9 C -0.0377(2) -0.0456(2) 0.62774(10) 0.0206(4) Uani 1 1 d .
H9 H -0.1172 -0.0443 0.6247 0.025 Uiso 1 1 calc R
N2 N 0.03472(16) -0.02425(18) 0.58377(8) 0.0179(3) Uani 1 1 d .
C10 C 0.35580(18) -0.0199(2) 0.60511(9) 0.0188(4) Uani 1 1 d .
C11 C 0.3902(2) -0.1535(2) 0.61536(11) 0.0266(5) Uani 1 1 d .
H11 H 0.3454 -0.2264 0.6030 0.032 Uiso 1 1 calc R
C12 C 0.4922(2) -0.1767(2) 0.64421(12) 0.0292(5) Uani 1 1 d .
H12 H 0.5143 -0.2668 0.6507 0.035 Uiso 1 1 calc R
C13 C 0.5268(2) 0.0516(3) 0.65334(11) 0.0265(5) Uani 1 1 d .
H13 H 0.5731 0.1225 0.6663 0.032 Uiso 1 1 calc R
C14 C 0.42633(19) 0.0849(2) 0.62473(10) 0.0224(4) Uani 1 1 d .
H14 H 0.4064 0.1759 0.6188 0.027 Uiso 1 1 calc R
C15 C 0.7280(3) 0.6842(3) 0.73455(13) 0.0414(7) Uani 1 1 d .
H15A H 0.7835 0.6547 0.7623 0.062 Uiso 1 1 calc R
H15B H 0.7196 0.6152 0.7056 0.062 Uiso 1 1 calc R
H15C H 0.6556 0.6988 0.7531 0.062 Uiso 1 1 calc R
N1 N 0.14282(15) 0.11574(18) 0.49592(7) 0.0185(3) Uani 1 1 d .
N3 N 0.56059(17) -0.0768(2) 0.66327(9) 0.0278(4) Uani 1 1 d .
Pd1 Pd 0.0000 0.0000 0.5000 0.01524(7) Uani 1 2 d S
O1 O 0.76499(16) 0.8064(3) 0.70921(10) 0.0510(6) Uani 1 1 d .
H1A H 0.7108 0.8434 0.6930 0.076 Uiso 1 1 calc R

loop_
_atom_site_aniso_label
_atom_site_aniso_U_11
_atom_site_aniso_U_22
_atom_site_aniso_U_33
_atom_site_aniso_U_23
_atom_site_aniso_U_13
_atom_site_aniso_U_12
C1 0.0266(11) 0.0202(10) 0.0223(11) 0.0035(8) -0.0040(9) -0.0048(8)
C2 0.0300(11) 0.0292(12) 0.0251(12) 0.0051(9) -0.0006(10) -0.0141(10)
C3 0.0210(10) 0.0318(12) 0.0252(11) -0.0008(10) -0.0007(9) -0.0081(9)
C4 0.0159(9) 0.0189(9) 0.0195(10) -0.0014(8) -0.0005(8) -0.0020(8)
C5 0.0194(9) 0.0150(8) 0.0203(10) -0.0028(7) -0.0045(8) -0.0004(7)
C6 0.0191(9) 0.0151(8) 0.0181(10) -0.0010(7) -0.0034(8) -0.0011(7)
C7 0.0270(11) 0.0183(10) 0.0179(10) 0.0008(8) -0.0045(8) -0.0026(8)
C8 0.0311(12) 0.0212(10) 0.0174(10) 0.0000(8) 0.0002(9) -0.0026(9)
C9 0.0201(10) 0.0209(10) 0.0209(11) -0.0005(8) 0.0013(8) -0.0013(8)
N2 0.0181(8) 0.0178(8) 0.0177(9) 0.0005(6) -0.0014(7) -0.0010(6)
C10 0.0179(9) 0.0187(9) 0.0199(10) -0.0005(8) -0.0019(8) 0.0003(7)
C11 0.0276(11) 0.0168(10) 0.0354(13) -0.0042(9) -0.0097(10) 0.0011(8)
C12 0.0286(12) 0.0195(10) 0.0396(14) 0.0004(10) -0.0078(10) 0.0077(9)
C13 0.0242(11) 0.0256(11) 0.0296(13) 0.0009(10) -0.0097(9) -0.0043(9)
C14 0.0230(10) 0.0175(9) 0.0268(11) 0.0001(8) -0.0056(9) -0.0015(8)
C15 0.0489(17) 0.0337(14) 0.0415(16) 0.0036(12) 0.0075(13) 0.0087(12)
N1 0.0191(8) 0.0186(8) 0.0179(9) 0.0017(7) -0.0015(7) -0.0020(7)
N3 0.0233(10) 0.0292(10) 0.0308(11) 0.0022(8) -0.0072(8) 0.0040(8)
Pd1 0.01501(10) 0.01524(10) 0.01547(11) 0.00083(8) -0.00143(8) -0.00102(7)
O1 0.0230(9) 0.0629(14) 0.0670(15) 0.0336(12) -0.0003(10) 0.0024(9)

loop_
_atom_type_symbol
_atom_type_description
_atom_type_scat_dispersion_real
_atom_type_scat_dispersion_imag
_atom_type_scat_source
C C 0.0033 0.0016 'International Tables Vol C Tables 4.2.6.8 and 6.1.1.4'
H H 0.0000 0.0000 'International Tables Vol C Tables 4.2.6.8 and 6.1.1.4'
N N 0.0061 0.0033 'International Tables Vol C Tables 4.2.6.8 and 6.1.1.4'
Pd Pd -0.9988 1.0072 'International Tables Vol C Tables 4.2.6.8 and 6.1.1.4'
O O 0.0106 0.0060 'International Tables Vol C Tables 4.2.6.8 and 6.1.1.4'

loop_
_geom_angle_atom_site_label_1
_geom_angle_atom_site_label_2
_geom_angle_atom_site_label_3
_geom_angle
_geom_angle_site_symmetry_1
_geom_angle_site_symmetry_3
N1 C1 C2 111.6(2) . .
N1 C1 H1 124.2 . .
C2 C1 H1 124.2 . .
C3 C2 C1 106.7(2) . .
C3 C2 H2 126.7 . .
C1 C2 H2 126.7 . .
C2 C3 C4 107.0(2) . .
C2 C3 H3 126.5 . .
C4 C3 H3 126.5 . .
C5 C4 N1 122.63(19) . .
C5 C4 C3 128.2(2) . .
N1 C4 C3 107.94(18) . .
C4 C5 C6 124.6(2) . .
C4 C5 C10 119.17(19) . .
C6 C5 C10 115.94(18) . .
N2 C6 C5 124.18(19) . .
N2 C6 C7 108.37(19) . .
C5 C6 C7 126.3(2) . .
C8 C7 C6 107.1(2) . .
C8 C7 H7 126.4 . .
C6 C7 H7 126.4 . .
C7 C8 C9 106.5(2) . .
C7 C8 H8 126.7 . .
C9 C8 H8 126.7 . .
N2 C9 C8 111.0(2) . .
N2 C9 H9 124.5 . .
C8 C9 H9 124.5 . .
C9 N2 C6 107.01(19) . .
C9 N2 Pd1 129.29(16) . .
C6 N2 Pd1 123.48(15) . .
C11 C10 C14 117.8(2) . .
C11 C10 C5 120.06(19) . .
C14 C10 C5 122.15(19) . .
C12 C11 C10 119.1(2) . .
C12 C11 H11 120.4 . .
C10 C11 H11 120.4 . .
N3 C12 C11 123.6(2) . .
N3 C12 H12 118.2 . .
C11 C12 H12 118.2 . .
N3 C13 C14 123.6(2) . .
N3 C13 H13 118.2 . .
C14 C13 H13 118.2 . .
C13 C14 C10 119.0(2) . .
C13 C14 H14 120.5 . .
C10 C14 H14 120.5 . .
O1 C15 H15A 109.5 . .
O1 C15 H15B 109.5 . .
H15A C15 H15B 109.5 . .
O1 C15 H15C 109.5 . .
H15A C15 H15C 109.5 . .
H15B C15 H15C 109.5 . .
C1 N1 C4 106.68(18) . .
C1 N1 Pd1 128.94(15) . .
C4 N1 Pd1 122.64(14) . .
C13 N3 C12 116.9(2) . .
N2 Pd1 N2 180.00(2) 5_556 .
N2 Pd1 N1 93.12(7) 5_556 .
N2 Pd1 N1 86.88(7) . .
N2 Pd1 N1 86.88(7) 5_556 5_556
N2 Pd1 N1 93.12(7) . 5_556
N1 Pd1 N1 180.0 . 5_556
C15 O1 H1A 109.5 . .

loop_
_geom_bond_atom_site_label_1
_geom_bond_atom_site_label_2
_geom_bond_distance
_geom_bond_site_symmetry_2
C1 N1 1.333(3) .
C1 C2 1.404(3) .
C1 H1 0.9300 .
C2 C3 1.372(3) .
C2 H2 0.9300 .
C3 C4 1.431(3) .
C3 H3 0.9300 .
C4 C5 1.391(3) .
C4 N1 1.401(3) .
C5 C6 1.407(3) .
C5 C10 1.492(3) .
C6 N2 1.391(3) .
C6 C7 1.423(3) .
C7 C8 1.381(3) .
C7 H7 0.9300 .
C8 C9 1.407(3) .
C8 H8 0.9300 .
C9 N2 1.345(3) .
C9 H9 0.9300 .
N2 Pd1 2.0097(19) .
C10 C11 1.387(3) .
C10 C14 1.392(3) .
C11 C12 1.386(3) .
C11 H11 0.9300 .
C12 N3 1.337(3) .
C12 H12 0.9300 .
C13 N3 1.336(3) .
C13 C14 1.387(3) .
C13 H13 0.9300 .
C14 H14 0.9300 .
C15 O1 1.402(4) .
C15 H15A 0.9600 .
C15 H15B 0.9600 .
C15 H15C 0.9600 .
N1 Pd1 2.0163(18) .
Pd1 N2 2.0097(19) 5_556
Pd1 N1 2.0163(18) 5_556
O1 H1A 0.8200 .
